data_8101943
loop_
_publ_author_name
'Shi, X.'
'L\"u, Z.-X.'
'Zhao, G.-L.'

_publ_section_title
;
Crystal structure of 2-((1-(1-adamantyl)ethyl)iminomethyl)phenol, 
C~19~H~25~NO
;
_journal_issue 2
_journal_name_full 'Zeitschrift f\"ur Kristallographie - New Crystal Structures'
_journal_page_first 145
_journal_page_last 147
_journal_volume 221
_journal_year 2006
_chemical_absolute_configuration rm
_chemical_formula_moiety 'C19 H25 N O'
_chemical_formula_sum 'C19 H25 N O'
_chemical_formula_weight 283.42
_chemical_name_systematic
;
2-((1-(1-adamantyl)ethyl)iminomethyl)phenol
;
_space_group_IT_number 4
_symmetry_cell_setting monoclinic
_symmetry_space_group_name_Hall 'P 2yb'
_symmetry_space_group_name_H-M 'P 1 21 1'
_atom_sites_solution_hydrogens geom
_atom_sites_solution_primary direct
_atom_sites_solution_secondary difmap
_audit_creation_method SHELXL-97
_cell_angle_alpha 90.00
_cell_angle_beta 98.536(2)
_cell_angle_gamma 90.00
_cell_formula_units_Z 4
_cell_length_a 6.4436(8)
_cell_length_b 16.4383(19)
_cell_length_c 15.3404(18)
_cell_measurement_reflns_used 3000
_cell_measurement_temperature 293(2)
_cell_measurement_theta_max 25.22
_cell_measurement_theta_min 1.34
_cell_volume 1606.9(3)
_computing_cell_refinement 'SAINT (Bruker, 2002)'
_computing_data_collection 'SMART (Bruker, 2002)'
_computing_data_reduction SAINT
_computing_molecular_graphics 'SHELXTL (Bruker, 2002)'
_computing_publication_material SHELXL-97
_computing_structure_refinement 'SHELXL97 (Sheldrick, 1997)'
_computing_structure_solution 'SHELXS97 (Sheldrick, 1997)'
_diffrn_ambient_temperature 293(2)
_diffrn_measured_fraction_theta_full 0.998
_diffrn_measured_fraction_theta_max 0.998
_diffrn_measurement_device_type 'Bruker SMART CCD'
_diffrn_measurement_method omega
_diffrn_radiation_monochromator graphite
_diffrn_radiation_source 'fine-focus sealed tube'
_diffrn_radiation_type MoK\a
_diffrn_radiation_wavelength 0.71073
_diffrn_reflns_av_R_equivalents 0.0277
_diffrn_reflns_av_sigmaI/netI 0.0629
_diffrn_reflns_limit_h_max 7
_diffrn_reflns_limit_h_min -7
_diffrn_reflns_limit_k_max 19
_diffrn_reflns_limit_k_min -19
_diffrn_reflns_limit_l_max 9
_diffrn_reflns_limit_l_min -18
_diffrn_reflns_number 8590
_diffrn_reflns_theta_full 25.22
_diffrn_reflns_theta_max 25.22
_diffrn_reflns_theta_min 1.34
_diffrn_standards_decay_% none
_diffrn_standards_interval_count none
_diffrn_standards_interval_time none
_diffrn_standards_number none
_exptl_absorpt_coefficient_mu 0.071
_exptl_absorpt_correction_T_max 0.994
_exptl_absorpt_correction_T_min 0.990
_exptl_absorpt_correction_type empirical
_exptl_absorpt_process_details 'SADABS (Sheldrick, 1996)'
_exptl_crystal_colour yellow
_exptl_crystal_density_diffrn 1.171
_exptl_crystal_density_method 'not measured'
_exptl_crystal_description prism
_exptl_crystal_F_000 616
_exptl_crystal_size_max 0.22
_exptl_crystal_size_mid 0.12
_exptl_crystal_size_min 0.08
_refine_diff_density_max 0.191
_refine_diff_density_min -0.182
_refine_diff_density_rms 0.038
_refine_ls_abs_structure_details 'Flack H D (1983), Acta Cryst. A39, 876-881'
_refine_ls_abs_structure_Flack 0.00(3)
_refine_ls_extinction_method none
_refine_ls_goodness_of_fit_ref 1.118
_refine_ls_hydrogen_treatment none
_refine_ls_matrix_type full
_refine_ls_number_parameters 382
_refine_ls_number_reflns 5617
_refine_ls_number_restraints 1
_refine_ls_restrained_S_all 1.118
_refine_ls_R_factor_gt 0.0793
_refine_ls_shift/su_max 0.030
_refine_ls_shift/su_mean 0.001
_refine_ls_structure_factor_coef Fsqd
_refine_ls_weighting_details 'calc w=1/[\s^2^(Fo^2^)+(0.0732P)^2^+0.1295P] where P=(Fo^2^+2Fc^2^)/3'
_refine_ls_weighting_scheme calc
_refine_ls_wR_factor_gt 0.1613
_refine_ls_wR_factor_ref 0.1722
_reflns_number_gt 4467
_reflns_number_total 5617
_reflns_threshold_expression I>2sigma(I)
_cod_data_source_file 1267-1739.cff
_cod_data_source_block 2-((1-(1-Adamantyl)ethyl)iminomethyl)phenol
_cod_depositor_comments
;
The following automatic conversions were performed:
'_symmetry_cell_setting' value 'Monoclinic' changed to 'monoclinic'
according to '/home/saulius/struct/CIF-dictionaries/cif_core.dic'
dictionary named 'cif_core.dic' version 2.4.1 from 2010-06-29.

Automatic conversion script
Id: cif_fix_enum 1555 2011-01-17 13:19:09Z saulius 
;
_cod_original_sg_symbol_H-M P12(1)1
_cod_original_formula_sum 'C19 H25 N1 O1'
_cod_database_code 8101943
_refine_ls_r_factor_ref 0.0985

loop_
_symmetry_equiv_pos_as_xyz
'x, y, z'
'-x, y+1/2, -z'

loop_
_atom_site_label
_atom_site_type_symbol
_atom_site_fract_x
_atom_site_fract_y
_atom_site_fract_z
_atom_site_U_iso_or_equiv
_atom_site_adp_type
_atom_site_occupancy
_atom_site_symmetry_multiplicity
_atom_site_Wyckoff_symbol
_atom_site_calc_flag
_atom_site_refinement_flags
_atom_site_disorder_assembly
_atom_site_disorder_group
O1 O 0.2747(5) 0.3559(2) 1.3132(2) 0.0818(10) Uani 1 2 a d . . .
H1 H 0.3166 0.3988 1.3589 0.098 Uiso 1 2 a d R . .
N1 N 0.5253(5) 0.43340(18) 1.4315(2) 0.0513(8) Uani 1 2 a d . . .
C1 C 0.4364(7) 0.3054(3) 1.3060(3) 0.0611(11) Uani 1 2 a d . . .
C2 C 0.4053(9) 0.2415(3) 1.2461(3) 0.0825(15) Uani 1 2 a d . . .
H2A H 0.2748 0.2330 1.2123 0.099 Uiso 1 2 a calc R . .
C3 C 0.5734(12) 0.1905(3) 1.2377(4) 0.0954(18) Uani 1 2 a d . . .
H3A H 0.5546 0.1481 1.1971 0.115 Uiso 1 2 a calc R . .
C4 C 0.7657(10) 0.2011(3) 1.2875(4) 0.0860(15) Uani 1 2 a d . . .
H4A H 0.8761 0.1660 1.2817 0.103 Uiso 1 2 a calc R . .
C5 C 0.7922(7) 0.2635(3) 1.3453(3) 0.0663(12) Uani 1 2 a d . . .
H5A H 0.9233 0.2712 1.3789 0.080 Uiso 1 2 a calc R . .
C6 C 0.6307(6) 0.3166(2) 1.3566(3) 0.0488(10) Uani 1 2 a d . . .
C7 C 0.6654(6) 0.3823(2) 1.4203(3) 0.0489(10) Uani 1 2 a d . . .
H7A H 0.7967 0.3869 1.4545 0.059 Uiso 1 2 a calc R . .
C8 C 0.5680(6) 0.4990(2) 1.4967(3) 0.0546(10) Uani 1 2 a d . . .
H8A H 0.7039 0.4879 1.5326 0.065 Uiso 1 2 a calc R . .
C9 C 0.4003(8) 0.4949(3) 1.5566(3) 0.0779(14) Uani 1 2 a d . . .
H9A H 0.3999 0.4417 1.5823 0.117 Uiso 1 2 a calc R . .
H9B H 0.2654 0.5057 1.5228 0.117 Uiso 1 2 a calc R . .
H9C H 0.4295 0.5348 1.6025 0.117 Uiso 1 2 a calc R . .
C10 C 0.5843(5) 0.5821(2) 1.4494(2) 0.0386(8) Uani 1 2 a d . . .
C11 C 0.3802(6) 0.6039(2) 1.3895(2) 0.0426(9) Uani 1 2 a d . . .
H11A H 0.3465 0.5619 1.3453 0.051 Uiso 1 2 a calc R . .
H11B H 0.2663 0.6070 1.4242 0.051 Uiso 1 2 a calc R . .
C12 C 0.4031(6) 0.6852(2) 1.3444(3) 0.0484(9) Uani 1 2 a d . . .
H12A H 0.2712 0.6984 1.3065 0.058 Uiso 1 2 a calc R . .
C13 C 0.4526(6) 0.7512(2) 1.4133(3) 0.0547(10) Uani 1 2 a d . . .
H13A H 0.3402 0.7550 1.4487 0.066 Uiso 1 2 a calc R . .
H13B H 0.4645 0.8032 1.3846 0.066 Uiso 1 2 a calc R . .
C14 C 0.6574(6) 0.7312(2) 1.4718(2) 0.0496(10) Uani 1 2 a d . . .
H14A H 0.6890 0.7739 1.5163 0.059 Uiso 1 2 a calc R . .
C15 C 0.8338(6) 0.7266(3) 1.4166(3) 0.0614(11) Uani 1 2 a d . . .
H15A H 0.9652 0.7145 1.4540 0.074 Uiso 1 2 a calc R . .
H15B H 0.8483 0.7784 1.3878 0.074 Uiso 1 2 a calc R . .
C16 C 0.7835(6) 0.6597(2) 1.3473(3) 0.0524(11) Uani 1 2 a d . . .
H16A H 0.8967 0.6563 1.3113 0.063 Uiso 1 2 a calc R . .
C17 C 0.6369(6) 0.6504(2) 1.5172(2) 0.0510(10) Uani 1 2 a d . . .
H17A H 0.5271 0.6541 1.5540 0.061 Uiso 1 2 a calc R . .
H17B H 0.7676 0.6379 1.5549 0.061 Uiso 1 2 a calc R . .
C18 C 0.5781(7) 0.6795(2) 1.2886(3) 0.0570(11) Uani 1 2 a d . . .
H18A H 0.5910 0.7308 1.2586 0.068 Uiso 1 2 a calc R . .
H18B H 0.5458 0.6373 1.2444 0.068 Uiso 1 2 a calc R . .
C19 C 0.7613(6) 0.5788(2) 1.3921(3) 0.0516(10) Uani 1 2 a d . . .
H19A H 0.8926 0.5651 1.4287 0.062 Uiso 1 2 a calc R . .
H19B H 0.7305 0.5367 1.3477 0.062 Uiso 1 2 a calc R . .
O2 O 0.5787(5) 0.64330(19) 1.0397(2) 0.0767(9) Uani 1 2 a d . . .
H2 H 0.7092 0.6732 1.0415 0.092 Uiso 1 2 a d R . .
N2 N 0.9485(5) 0.71015(19) 1.0721(2) 0.0530(8) Uani 1 2 a d . . .
C20 C 0.6641(6) 0.5795(2) 1.0882(3) 0.0494(10) Uani 1 2 a d . . .
C21 C 0.5367(7) 0.5139(3) 1.1021(3) 0.0659(12) Uani 1 2 a d . . .
H21A H 0.3957 0.5142 1.0776 0.079 Uiso 1 2 a calc R . .
C22 C 0.6165(9) 0.4495(3) 1.1510(3) 0.0695(14) Uani 1 2 a d . . .
H22A H 0.5291 0.4062 1.1600 0.083 Uiso 1 2 a calc R . .
C23 C 0.8240(9) 0.4470(3) 1.1877(3) 0.0678(13) Uani 1 2 a d . . .
H23A H 0.8778 0.4023 1.2208 0.081 Uiso 1 2 a calc R . .
C24 C 0.9496(7) 0.5110(2) 1.1749(3) 0.0577(11) Uani 1 2 a d . . .
H24A H 1.0900 0.5096 1.2001 0.069 Uiso 1 2 a calc R . .
C25 C 0.8752(6) 0.5780(2) 1.1255(3) 0.0442(9) Uani 1 2 a d . . .
C26 C 1.0138(6) 0.6462(2) 1.1127(3) 0.0478(9) Uani 1 2 a d . . .
H26A H 1.1555 0.6422 1.1354 0.057 Uiso 1 2 a calc R . .
C27 C 1.1000(7) 0.7739(2) 1.0589(3) 0.0596(11) Uani 1 2 a d . . .
H27A H 1.2382 0.7558 1.0877 0.072 Uiso 1 2 a calc R . .
C28 C 1.1090(10) 0.7793(3) 0.9612(3) 0.104(2) Uani 1 2 a d . . .
H28A H 1.1221 0.7257 0.9379 0.155 Uiso 1 2 a calc R . .
H28B H 1.2278 0.8115 0.9516 0.155 Uiso 1 2 a calc R . .
H28C H 0.9827 0.8042 0.9320 0.155 Uiso 1 2 a calc R . .
C29 C 1.0484(5) 0.8539(2) 1.1036(3) 0.0448(9) Uani 1 2 a d . . .
C30 C 1.2068(6) 0.9198(2) 1.0868(3) 0.0601(11) Uani 1 2 a d . . .
H30A H 1.3483 0.9006 1.1067 0.072 Uiso 1 2 a calc R . .
H30B H 1.1938 0.9307 1.0241 0.072 Uiso 1 2 a calc R . .
C31 C 1.1677(6) 0.9974(3) 1.1354(3) 0.0620(12) Uani 1 2 a d . . .
H31A H 1.2691 1.0388 1.1233 0.074 Uiso 1 2 a calc R . .
C32 C 0.9474(7) 1.0278(2) 1.1028(3) 0.0649(12) Uani 1 2 a d . . .
H32A H 0.9225 1.0782 1.1324 0.078 Uiso 1 2 a calc R . .
H32B H 0.9322 1.0383 1.0400 0.078 Uiso 1 2 a calc R . .
C33 C 0.7899(6) 0.9644(2) 1.1214(3) 0.0594(11) Uani 1 2 a d . . .
H33A H 0.6477 0.9840 1.1003 0.071 Uiso 1 2 a calc R . .
C34 C 0.8119(7) 0.9481(3) 1.2186(3) 0.0653(13) Uani 1 2 a d . . .
H34A H 0.7102 0.9074 1.2301 0.078 Uiso 1 2 a calc R . .
H34B H 0.7840 0.9976 1.2493 0.078 Uiso 1 2 a calc R . .
C35 C 1.0319(7) 0.9181(2) 1.2526(3) 0.0638(12) Uani 1 2 a d . . .
H35A H 1.0464 0.9075 1.3161 0.077 Uiso 1 2 a calc R . .
C36 C 1.1914(7) 0.9831(3) 1.2335(3) 0.0769(14) Uani 1 2 a d . . .
H36A H 1.1668 1.0334 1.2634 0.092 Uiso 1 2 a calc R . .
H36B H 1.3329 0.9648 1.2551 0.092 Uiso 1 2 a calc R . .
C37 C 0.8285(6) 0.8856(2) 1.0734(3) 0.0540(10) Uani 1 2 a d . . .
H37A H 0.7268 0.8450 1.0848 0.065 Uiso 1 2 a calc R . .
H37B H 0.8101 0.8956 1.0104 0.065 Uiso 1 2 a calc R . .
C38 C 1.0725(7) 0.8406(2) 1.2034(3) 0.0589(11) Uani 1 2 a d . . .
H38A H 0.9749 0.7989 1.2161 0.071 Uiso 1 2 a calc R . .
H38B H 1.2135 0.8215 1.2243 0.071 Uiso 1 2 a calc R . .

loop_
_atom_site_aniso_label
_atom_site_aniso_U_11
_atom_site_aniso_U_22
_atom_site_aniso_U_33
_atom_site_aniso_U_23
_atom_site_aniso_U_13
_atom_site_aniso_U_12
O1 0.067(2) 0.082(2) 0.089(2) 0.0062(19) -0.0142(17) -0.0077(18)
N1 0.056(2) 0.0425(18) 0.054(2) 0.0084(16) 0.0058(16) 0.0052(16)
C1 0.068(3) 0.052(3) 0.062(3) 0.020(2) 0.005(2) -0.006(2)
C2 0.101(4) 0.072(3) 0.068(3) -0.007(3) -0.007(3) -0.033(3)
C3 0.142(6) 0.065(3) 0.083(4) -0.020(3) 0.031(4) -0.015(4)
C4 0.098(4) 0.067(3) 0.097(4) -0.015(3) 0.027(3) -0.004(3)
C5 0.069(3) 0.061(3) 0.073(3) -0.006(2) 0.020(2) -0.005(2)
C6 0.060(2) 0.041(2) 0.048(2) 0.0114(19) 0.018(2) -0.0063(19)
C7 0.054(2) 0.043(2) 0.050(2) 0.0150(19) 0.0071(19) 0.0007(19)
C8 0.057(2) 0.051(2) 0.053(3) 0.005(2) -0.002(2) 0.011(2)
C9 0.098(4) 0.073(3) 0.069(3) 0.018(3) 0.036(3) 0.018(3)
C10 0.0386(19) 0.0414(19) 0.036(2) -0.0044(16) 0.0052(15) 0.0051(15)
C11 0.043(2) 0.042(2) 0.043(2) -0.0054(17) 0.0062(17) -0.0047(16)
C12 0.045(2) 0.049(2) 0.049(2) 0.0054(19) -0.0008(18) -0.0025(18)
C13 0.050(2) 0.043(2) 0.073(3) -0.004(2) 0.016(2) 0.0044(17)
C14 0.056(2) 0.045(2) 0.048(2) -0.0194(19) 0.0077(19) -0.0038(18)
C15 0.050(2) 0.062(3) 0.072(3) -0.012(2) 0.008(2) -0.011(2)
C16 0.047(2) 0.056(3) 0.060(3) -0.013(2) 0.028(2) -0.0097(19)
C17 0.049(2) 0.065(3) 0.037(2) -0.007(2) 0.0012(17) 0.008(2)
C18 0.082(3) 0.047(2) 0.043(2) -0.0020(19) 0.012(2) -0.012(2)
C19 0.044(2) 0.055(2) 0.056(3) -0.017(2) 0.0079(19) 0.0018(19)
O2 0.0637(19) 0.0658(19) 0.095(3) 0.0072(19) -0.0065(17) 0.0052(17)
N2 0.061(2) 0.0385(18) 0.061(2) 0.0002(17) 0.0134(17) 0.0001(16)
C20 0.067(3) 0.037(2) 0.046(2) -0.0071(18) 0.013(2) 0.003(2)
C21 0.065(3) 0.061(3) 0.074(3) -0.023(3) 0.019(2) -0.011(2)
C22 0.104(4) 0.046(3) 0.069(3) -0.016(2) 0.049(3) -0.027(3)
C23 0.111(4) 0.042(2) 0.055(3) 0.006(2) 0.026(3) 0.000(3)
C24 0.074(3) 0.055(3) 0.045(2) -0.006(2) 0.012(2) 0.004(2)
C25 0.058(2) 0.0364(19) 0.040(2) -0.0122(17) 0.0137(19) -0.0056(18)
C26 0.050(2) 0.048(2) 0.048(2) -0.008(2) 0.0122(18) 0.0012(19)
C27 0.068(3) 0.047(2) 0.070(3) -0.001(2) 0.031(2) -0.005(2)
C28 0.180(6) 0.058(3) 0.089(4) -0.012(3) 0.071(4) -0.024(3)
C29 0.044(2) 0.041(2) 0.051(2) 0.0058(18) 0.0112(18) -0.0021(16)
C30 0.055(2) 0.050(2) 0.080(3) -0.003(2) 0.024(2) -0.0057(19)
C31 0.050(2) 0.053(2) 0.086(4) -0.006(2) 0.019(2) -0.018(2)
C32 0.085(3) 0.041(2) 0.071(3) 0.005(2) 0.020(3) 0.000(2)
C33 0.043(2) 0.054(2) 0.082(3) 0.007(2) 0.013(2) 0.0063(19)
C34 0.070(3) 0.055(3) 0.078(3) -0.010(2) 0.038(3) -0.008(2)
C35 0.088(3) 0.056(3) 0.045(3) 0.000(2) 0.004(2) 0.003(2)
C36 0.066(3) 0.076(3) 0.083(4) -0.024(3) -0.006(3) 0.000(2)
C37 0.053(2) 0.050(2) 0.057(3) 0.005(2) 0.002(2) -0.0025(18)
C38 0.066(3) 0.053(2) 0.057(3) 0.014(2) 0.006(2) 0.001(2)

loop_
_atom_type_symbol
_atom_type_description
_atom_type_scat_dispersion_real
_atom_type_scat_dispersion_imag
_atom_type_scat_source
C C 0.0033 0.0016 'International Tables Vol C Tables 4.2.6.8 and 6.1.1.4'
H H 0.0000 0.0000 'International Tables Vol C Tables 4.2.6.8 and 6.1.1.4'
N N 0.0061 0.0033 'International Tables Vol C Tables 4.2.6.8 and 6.1.1.4'
O O 0.0106 0.0060 'International Tables Vol C Tables 4.2.6.8 and 6.1.1.4'

loop_
_geom_angle_atom_site_label_1
_geom_angle_atom_site_label_2
_geom_angle_atom_site_label_3
_geom_angle
_geom_angle_site_symmetry_1
_geom_angle_site_symmetry_3
_geom_angle_publ_flag
C1 O1 H1 111.0 . . yes
C7 N1 C8 121.0(3) . . ?
O1 C1 C6 121.1(4) . . ?
O1 C1 C2 118.8(5) . . ?
C6 C1 C2 120.1(5) . . ?
C1 C2 C3 118.6(5) . . ?
C1 C2 H2A 120.7 . . ?
C3 C2 H2A 120.7 . . ?
C4 C3 C2 121.7(5) . . ?
C4 C3 H3A 119.1 . . ?
C2 C3 H3A 119.1 . . ?
C5 C4 C3 118.7(5) . . ?
C5 C4 H4A 120.7 . . ?
C3 C4 H4A 120.7 . . ?
C4 C5 C6 122.4(5) . . ?
C4 C5 H5A 118.8 . . ?
C6 C5 H5A 118.8 . . ?
C1 C6 C5 118.6(4) . . ?
C1 C6 C7 120.9(4) . . ?
C5 C6 C7 120.5(4) . . ?
N1 C7 C6 123.0(4) . . ?
N1 C7 H7A 118.5 . . ?
C6 C7 H7A 118.5 . . ?
N1 C8 C9 107.5(4) . . yes
N1 C8 C10 110.2(3) . . yes
C9 C8 C10 115.0(3) . . ?
N1 C8 H8A 107.9 . . ?
C9 C8 H8A 107.9 . . ?
C10 C8 H8A 107.9 . . ?
C8 C9 H9A 109.5 . . ?
C8 C9 H9B 109.5 . . ?
H9A C9 H9B 109.5 . . ?
C8 C9 H9C 109.5 . . ?
H9A C9 H9C 109.5 . . ?
H9B C9 H9C 109.5 . . ?
C11 C10 C17 108.6(3) . . ?
C11 C10 C19 107.9(3) . . ?
C17 C10 C19 107.7(3) . . ?
C11 C10 C8 112.0(3) . . ?
C17 C10 C8 110.5(3) . . ?
C19 C10 C8 110.0(3) . . ?
C12 C11 C10 110.3(3) . . ?
C12 C11 H11A 109.6 . . ?
C10 C11 H11A 109.6 . . ?
C12 C11 H11B 109.6 . . ?
C10 C11 H11B 109.6 . . ?
H11A C11 H11B 108.1 . . ?
C13 C12 C18 109.9(3) . . ?
C13 C12 C11 109.7(3) . . ?
C18 C12 C11 109.4(3) . . ?
C13 C12 H12A 109.3 . . ?
C18 C12 H12A 109.3 . . ?
C11 C12 H12A 109.3 . . ?
C12 C13 C14 109.4(3) . . ?
C12 C13 H13A 109.8 . . ?
C14 C13 H13A 109.8 . . ?
C12 C13 H13B 109.8 . . ?
C14 C13 H13B 109.8 . . ?
H13A C13 H13B 108.2 . . ?
C17 C14 C15 109.7(3) . . ?
C17 C14 C13 109.5(3) . . ?
C15 C14 C13 109.8(3) . . ?
C17 C14 H14A 109.3 . . ?
C15 C14 H14A 109.3 . . ?
C13 C14 H14A 109.3 . . ?
C14 C15 C16 108.9(3) . . ?
C14 C15 H15A 109.9 . . ?
C16 C15 H15A 109.9 . . ?
C14 C15 H15B 109.9 . . ?
C16 C15 H15B 109.9 . . ?
H15A C15 H15B 108.3 . . ?
C19 C16 C18 108.9(3) . . ?
C19 C16 C15 110.0(3) . . ?
C18 C16 C15 109.5(3) . . ?
C19 C16 H16A 109.5 . . ?
C18 C16 H16A 109.5 . . ?
C15 C16 H16A 109.5 . . ?
C14 C17 C10 110.9(3) . . ?
C14 C17 H17A 109.5 . . ?
C10 C17 H17A 109.5 . . ?
C14 C17 H17B 109.5 . . ?
C10 C17 H17B 109.5 . . ?
H17A C17 H17B 108.1 . . ?
C12 C18 C16 109.5(3) . . ?
C12 C18 H18A 109.8 . . ?
C16 C18 H18A 109.8 . . ?
C12 C18 H18B 109.8 . . ?
C16 C18 H18B 109.8 . . ?
H18A C18 H18B 108.2 . . ?
C16 C19 C10 110.9(3) . . ?
C16 C19 H19A 109.5 . . ?
C10 C19 H19A 109.5 . . ?
C16 C19 H19B 109.5 . . ?
C10 C19 H19B 109.5 . . ?
H19A C19 H19B 108.1 . . ?
C20 O2 H2 95.6 . . yes
C26 N2 C27 118.9(4) . . ?
O2 C20 C21 118.9(4) . . ?
O2 C20 C25 122.1(3) . . ?
C21 C20 C25 119.0(4) . . ?
C22 C21 C20 120.4(5) . . ?
C22 C21 H21A 119.8 . . ?
C20 C21 H21A 119.8 . . ?
C21 C22 C23 121.2(4) . . ?
C21 C22 H22A 119.4 . . ?
C23 C22 H22A 119.4 . . ?
C24 C23 C22 118.8(4) . . ?
C24 C23 H23A 120.6 . . ?
C22 C23 H23A 120.6 . . ?
C23 C24 C25 122.1(4) . . ?
C23 C24 H24A 119.0 . . ?
C25 C24 H24A 119.0 . . ?
C24 C25 C20 118.5(3) . . ?
C24 C25 C26 121.0(4) . . ?
C20 C25 C26 120.6(4) . . ?
N2 C26 C25 122.6(4) . . ?
N2 C26 H26A 118.7 . . ?
C25 C26 H26A 118.7 . . ?
N2 C27 C28 107.7(4) . . yes
N2 C27 C29 110.8(3) . . yes
C28 C27 C29 115.7(4) . . ?
N2 C27 H27A 107.4 . . ?
C28 C27 H27A 107.4 . . ?
C29 C27 H27A 107.4 . . ?
C27 C28 H28A 109.5 . . ?
C27 C28 H28B 109.5 . . ?
H28A C28 H28B 109.5 . . ?
C27 C28 H28C 109.5 . . ?
H28A C28 H28C 109.5 . . ?
H28B C28 H28C 109.5 . . ?
C37 C29 C38 107.9(3) . . ?
C37 C29 C30 108.6(3) . . ?
C38 C29 C30 107.2(3) . . ?
C37 C29 C27 114.2(3) . . ?
C38 C29 C27 109.1(3) . . ?
C30 C29 C27 109.5(3) . . ?
C31 C30 C29 110.3(3) . . ?
C31 C30 H30A 109.6 . . ?
C29 C30 H30A 109.6 . . ?
C31 C30 H30B 109.6 . . ?
C29 C30 H30B 109.6 . . ?
H30A C30 H30B 108.1 . . ?
C36 C31 C30 111.1(4) . . ?
C36 C31 C32 109.4(4) . . ?
C30 C31 C32 109.3(4) . . ?
C36 C31 H31A 109.0 . . ?
C30 C31 H31A 109.0 . . ?
C32 C31 H31A 109.0 . . ?
C33 C32 C31 109.4(3) . . ?
C33 C32 H32A 109.8 . . ?
C31 C32 H32A 109.8 . . ?
C33 C32 H32B 109.8 . . ?
C31 C32 H32B 109.8 . . ?
H32A C32 H32B 108.2 . . ?
C34 C33 C32 110.1(4) . . ?
C34 C33 C37 109.3(3) . . ?
C32 C33 C37 109.3(3) . . ?
C34 C33 H33A 109.4 . . ?
C32 C33 H33A 109.4 . . ?
C37 C33 H33A 109.4 . . ?
C33 C34 C35 110.1(3) . . ?
C33 C34 H34A 109.6 . . ?
C35 C34 H34A 109.6 . . ?
C33 C34 H34B 109.6 . . ?
C35 C34 H34B 109.6 . . ?
H34A C34 H34B 108.1 . . ?
C34 C35 C38 108.8(4) . . ?
C34 C35 C36 109.0(4) . . ?
C38 C35 C36 108.5(4) . . ?
C34 C35 H35A 110.2 . . ?
C38 C35 H35A 110.2 . . ?
C36 C35 H35A 110.2 . . ?
C31 C36 C35 109.0(4) . . ?
C31 C36 H36A 109.9 . . ?
C35 C36 H36A 109.9 . . ?
C31 C36 H36B 109.9 . . ?
C35 C36 H36B 109.9 . . ?
H36A C36 H36B 108.3 . . ?
C29 C37 C33 110.8(3) . . ?
C29 C37 H37A 109.5 . . ?
C33 C37 H37A 109.5 . . ?
C29 C37 H37B 109.5 . . ?
C33 C37 H37B 109.5 . . ?
H37A C37 H37B 108.1 . . ?
C35 C38 C29 112.2(3) . . ?
C35 C38 H38A 109.2 . . ?
C29 C38 H38A 109.2 . . ?
C35 C38 H38B 109.2 . . ?
C29 C38 H38B 109.2 . . ?
H38A C38 H38B 107.9 . . ?

loop_
_geom_bond_atom_site_label_1
_geom_bond_atom_site_label_2
_geom_bond_distance
_geom_bond_site_symmetry_2
_geom_bond_publ_flag
O1 C1 1.350(5) . yes
O1 H1 1.0028 . ?
N1 C7 1.263(5) . yes
N1 C8 1.468(5) . yes
C1 C6 1.384(6) . ?
C1 C2 1.390(6) . ?
C2 C3 1.391(8) . ?
C2 H2A 0.9300 . ?
C3 C4 1.367(8) . ?
C3 H3A 0.9300 . ?
C4 C5 1.351(6) . ?
C4 H4A 0.9300 . ?
C5 C6 1.389(6) . ?
C5 H5A 0.9300 . ?
C6 C7 1.451(5) . ?
C7 H7A 0.9300 . ?
C8 C9 1.520(6) . ?
C8 C10 1.557(5) . ?
C8 H8A 0.9800 . ?
C9 H9A 0.9600 . ?
C9 H9B 0.9600 . ?
C9 H9C 0.9600 . ?
C10 C11 1.531(5) . ?
C10 C17 1.534(5) . ?
C10 C19 1.542(5) . ?
C11 C12 1.521(5) . ?
C11 H11A 0.9700 . ?
C11 H11B 0.9700 . ?
C12 C13 1.515(5) . ?
C12 C18 1.517(5) . ?
C12 H12A 0.9800 . ?
C13 C14 1.517(5) . ?
C13 H13A 0.9700 . ?
C13 H13B 0.9700 . ?
C14 C17 1.515(6) . ?
C14 C15 1.517(5) . ?
C14 H14A 0.9800 . ?
C15 C16 1.529(6) . ?
C15 H15A 0.9700 . ?
C15 H15B 0.9700 . ?
C16 C19 1.513(6) . ?
C16 C18 1.521(6) . ?
C16 H16A 0.9800 . ?
C17 H17A 0.9700 . ?
C17 H17B 0.9700 . ?
C18 H18A 0.9700 . ?
C18 H18B 0.9700 . ?
C19 H19A 0.9700 . ?
C19 H19B 0.9700 . ?
O2 C20 1.354(5) . yes
O2 H2 0.9716 . ?
N2 C26 1.262(5) . yes
N2 C27 1.467(5) . yes
C20 C21 1.392(6) . ?
C20 C25 1.395(6) . ?
C21 C22 1.354(7) . ?
C21 H21A 0.9300 . ?
C22 C23 1.372(7) . ?
C22 H22A 0.9300 . ?
C23 C24 1.359(6) . ?
C23 H23A 0.9300 . ?
C24 C25 1.382(5) . ?
C24 H24A 0.9300 . ?
C25 C26 1.464(5) . ?
C26 H26A 0.9300 . ?
C27 C28 1.510(6) . ?
C27 C29 1.542(5) . ?
C27 H27A 0.9800 . ?
C28 H28A 0.9600 . ?
C28 H28B 0.9600 . ?
C28 H28C 0.9600 . ?
C29 C37 1.516(5) . ?
C29 C38 1.531(5) . ?
C29 C30 1.537(5) . ?
C30 C31 1.517(6) . ?
C30 H30A 0.9700 . ?
C30 H30B 0.9700 . ?
C31 C36 1.508(6) . ?
C31 C32 1.518(6) . ?
C31 H31A 0.9800 . ?
C32 C33 1.511(6) . ?
C32 H32A 0.9700 . ?
C32 H32B 0.9700 . ?
C33 C34 1.502(6) . ?
C33 C37 1.528(5) . ?
C33 H33A 0.9800 . ?
C34 C35 1.518(6) . ?
C34 H34A 0.9700 . ?
C34 H34B 0.9700 . ?
C35 C38 1.523(6) . ?
C35 C36 1.540(6) . ?
C35 H35A 0.9800 . ?
C36 H36A 0.9700 . ?
C36 H36B 0.9700 . ?
C37 H37A 0.9700 . ?
C37 H37B 0.9700 . ?
C38 H38A 0.9700 . ?
C38 H38B 0.9700 . ?

loop_
_geom_hbond_atom_site_label_D
_geom_hbond_atom_site_label_H
_geom_hbond_atom_site_label_A
_geom_hbond_distance_DH
_geom_hbond_distance_HA
_geom_hbond_distance_DA
_geom_hbond_angle_DHA
_geom_hbond_site_symmetry_A
O1 H1 N1 1.00 1.71 2.580(5) 142.5 .
O2 H2 N2 0.97 1.66 2.604(4) 163.3 .
